data_7204735
loop_
_publ_author_name
'Wheeler, Kraig A.'
'Harrington, Beverly'
'Zapp, Matthew'
'Casey, Endia'

_publ_section_title
;
 Competitive N?H?O?C and N?H?S?C hydrogen bonding in alanine
 dithiocarbamates
;
_journal_issue 59
_journal_name_full CrystEngComm
_journal_page_first 337
_journal_paper_doi 10.1039/b308330f
_journal_volume 5
_journal_year 2003
_chemical_formula_moiety 'C11 H13 N O2 S2'
_chemical_formula_sum 'C11 H13 N O2 S2'
_chemical_formula_weight 255.34
_chemical_name_systematic
;
N-[(Benzylthio)thioxomethyl] Alanine
;
_space_group_IT_number 14
_symmetry_cell_setting monoclinic
_symmetry_space_group_name_Hall '-P 2ybc'
_symmetry_space_group_name_H-M 'P 1 21/c 1'
_atom_sites_solution_hydrogens geom
_atom_sites_solution_primary direct
_atom_sites_solution_secondary difmap
_audit_creation_method SHELXL-97
_cell_angle_alpha 90.00
_cell_angle_beta 107.97(1)
_cell_angle_gamma 90.00
_cell_formula_units_Z 4
_cell_length_a 14.046(2)
_cell_length_b 10.840(1)
_cell_length_c 8.852(1)
_cell_measurement_reflns_used 35
_cell_measurement_temperature 298(2)
_cell_measurement_theta_max 24.856
_cell_measurement_theta_min 23.246
_cell_volume 1282.0(3)
_computing_cell_refinement 'XSCANS (Bruker, 1999)'
_computing_data_collection 'XSCANS (Bruker, 1999)'
_computing_data_reduction 'XSCANS (Bruker, 1999)'
_computing_molecular_graphics 'X-SEED (Barbour, 2001)'
_computing_publication_material 'X-SEED (Barbour, 2001)'
_computing_structure_refinement 'SHELXL-97 (Sheldrick, 1997)'
_computing_structure_solution 'SHELXS-97 (Sheldrick, 1997)'
_diffrn_ambient_temperature 298(2)
_diffrn_measured_fraction_theta_full 0.999
_diffrn_measured_fraction_theta_max 0.999
_diffrn_measurement_device_type 'Siemens P4'
_diffrn_measurement_method '\q/2\q\ scans'
_diffrn_radiation_monochromator graphite
_diffrn_radiation_source 'fine-focus sealed tube'
_diffrn_radiation_type MoK\a
_diffrn_radiation_wavelength 0.71073
_diffrn_reflns_av_R_equivalents 0.0165
_diffrn_reflns_av_sigmaI/netI 0.0368
_diffrn_reflns_limit_h_max 17
_diffrn_reflns_limit_h_min -18
_diffrn_reflns_limit_k_max 1
_diffrn_reflns_limit_k_min -14
_diffrn_reflns_limit_l_max 11
_diffrn_reflns_limit_l_min -1
_diffrn_reflns_number 3572
_diffrn_reflns_theta_full 27.51
_diffrn_reflns_theta_max 27.51
_diffrn_reflns_theta_min 2.42
_diffrn_standards_decay_% <3
_diffrn_standards_interval_count 97
_diffrn_standards_number 3
_exptl_absorpt_coefficient_mu 0.400
_exptl_absorpt_correction_type none
_exptl_crystal_colour Yellow
_exptl_crystal_density_diffrn 1.323
_exptl_crystal_density_method 'not measured'
_exptl_crystal_description 'Transparent Block'
_exptl_crystal_F_000 536
_exptl_crystal_size_max 0.70
_exptl_crystal_size_mid 0.52
_exptl_crystal_size_min 0.48
_refine_diff_density_max 0.218
_refine_diff_density_min -0.195
_refine_diff_density_rms 0.043
_refine_ls_extinction_method none
_refine_ls_goodness_of_fit_ref 1.050
_refine_ls_hydrogen_treatment mixed
_refine_ls_matrix_type full
_refine_ls_number_parameters 146
_refine_ls_number_reflns 2942
_refine_ls_number_restraints 0
_refine_ls_restrained_S_all 1.050
_refine_ls_R_factor_all 0.0716
_refine_ls_R_factor_gt 0.0429
_refine_ls_shift/su_max 0.000
_refine_ls_shift/su_mean 0.000
_refine_ls_structure_factor_coef Fsqd
_refine_ls_weighting_details 'calc w=1/[\s^2^(Fo^2^)+(0.0571P)^2^+0.4445P] where P=(Fo^2^+2Fc^2^)/3'
_refine_ls_weighting_scheme calc
_refine_ls_wR_factor_gt 0.0994
_refine_ls_wR_factor_ref 0.1124
_reflns_number_gt 2081
_reflns_number_total 2942
_reflns_threshold_expression >2sigma(I)
_cod_data_source_file b308330f.txt
_cod_data_source_block compound4
_cod_original_sg_symbol_H-M 'P 21/c'
_cod_database_code 7204735

loop_
_symmetry_equiv_pos_as_xyz
'x, y, z'
'-x, y+1/2, -z+1/2'
'-x, -y, -z'
'x, -y-1/2, z-1/2'

loop_
_atom_site_label
_atom_site_type_symbol
_atom_site_fract_x
_atom_site_fract_y
_atom_site_fract_z
_atom_site_U_iso_or_equiv
_atom_site_adp_type
_atom_site_occupancy
_atom_site_symmetry_multiplicity
_atom_site_calc_flag
_atom_site_refinement_flags
_atom_site_disorder_assembly
_atom_site_disorder_group
S1 S 0.78848(4) 0.42960(6) -0.05641(7) 0.05359(18) Uani 1 1 d . . .
S2 S 0.91589(4) 0.29602(6) 0.23573(7) 0.05434(19) Uani 1 1 d . . .
O1 O 0.51051(11) 0.39155(16) -0.14119(17) 0.0592(5) Uani 1 1 d . . .
HO1 H 0.4834 0.4553 -0.1260 0.071 Uiso 1 1 calc R . .
O2 O 0.59249(11) 0.41228(15) 0.11712(17) 0.0534(4) Uani 1 1 d . . .
N1 N 0.73279(12) 0.24246(17) 0.0882(2) 0.0423(4) Uani 1 1 d . . .
HN1 H 0.7463 0.1893 0.1640 0.051 Uiso 1 1 calc R . .
C1 C 0.57743(14) 0.3594(2) -0.0123(2) 0.0428(5) Uani 1 1 d . . .
C2 C 0.63302(14) 0.2428(2) -0.0261(2) 0.0415(5) Uani 1 1 d . . .
H2 H 0.6390 0.2382 -0.1334 0.050 Uiso 1 1 calc R . .
C3 C 0.57337(16) 0.1321(2) -0.0003(3) 0.0556(6) Uani 1 1 d . . .
H3A H 0.6076 0.0575 -0.0111 0.083 Uiso 1 1 calc R . .
H3B H 0.5082 0.1330 -0.0778 0.083 Uiso 1 1 calc R . .
H3C H 0.5667 0.1359 0.1043 0.083 Uiso 1 1 calc R . .
C4 C 0.80443(14) 0.32106(19) 0.0807(2) 0.0409(5) Uani 1 1 d . . .
C5 C 1.00063(17) 0.4097(2) 0.1994(3) 0.0624(7) Uani 1 1 d . . .
H5A H 1.0080 0.3980 0.0949 0.075 Uiso 1 1 calc R . .
H5B H 0.9754 0.4924 0.2052 0.075 Uiso 1 1 calc R . .
C6 C 1.09953(16) 0.3916(2) 0.3262(3) 0.0532(6) Uani 1 1 d . . .
C7 C 1.1607(2) 0.2964(3) 0.3139(4) 0.0771(9) Uani 1 1 d . . .
H7 H 1.1413 0.2440 0.2265 0.093 Uiso 1 1 calc R . .
C8 C 1.2511(2) 0.2774(3) 0.4304(4) 0.0894(10) Uani 1 1 d . . .
H8 H 1.2924 0.2125 0.4215 0.107 Uiso 1 1 calc R . .
C9 C 1.27976(19) 0.3547(3) 0.5591(4) 0.0770(9) Uani 1 1 d . . .
H9 H 1.3405 0.3420 0.6378 0.092 Uiso 1 1 calc R . .
C10 C 1.2196(2) 0.4497(3) 0.5720(3) 0.0722(8) Uani 1 1 d . . .
H10 H 1.2395 0.5022 0.6592 0.087 Uiso 1 1 calc R . .
C11 C 1.12915(18) 0.4686(2) 0.4560(3) 0.0604(6) Uani 1 1 d . . .
H11 H 1.0881 0.5336 0.4656 0.073 Uiso 1 1 calc R . .

loop_
_atom_site_aniso_label
_atom_site_aniso_U_11
_atom_site_aniso_U_22
_atom_site_aniso_U_33
_atom_site_aniso_U_23
_atom_site_aniso_U_13
_atom_site_aniso_U_12
S1 0.0545(3) 0.0504(3) 0.0507(3) 0.0051(3) 0.0085(3) -0.0059(3)
S2 0.0397(3) 0.0572(4) 0.0572(4) 0.0070(3) 0.0019(2) -0.0057(2)
O1 0.0513(8) 0.0683(11) 0.0447(8) -0.0091(8) -0.0044(7) 0.0202(8)
O2 0.0539(9) 0.0607(10) 0.0390(8) -0.0085(7) 0.0046(7) 0.0133(7)
N1 0.0359(8) 0.0424(9) 0.0450(9) 0.0044(8) 0.0072(7) 0.0023(7)
C1 0.0357(9) 0.0487(12) 0.0399(11) -0.0028(10) 0.0058(8) -0.0003(9)
C2 0.0360(9) 0.0453(11) 0.0402(11) -0.0044(9) 0.0074(8) 0.0005(9)
C3 0.0477(12) 0.0507(14) 0.0677(15) -0.0056(12) 0.0169(11) -0.0072(11)
C4 0.0374(10) 0.0407(11) 0.0431(11) -0.0057(9) 0.0103(8) 0.0026(8)
C5 0.0456(12) 0.0659(16) 0.0685(16) 0.0073(13) 0.0074(11) -0.0131(11)
C6 0.0411(11) 0.0595(15) 0.0569(13) 0.0017(12) 0.0121(10) -0.0110(10)
C7 0.0551(15) 0.090(2) 0.0787(19) -0.0277(16) 0.0094(13) 0.0029(14)
C8 0.0521(15) 0.099(3) 0.109(3) -0.008(2) 0.0119(16) 0.0113(16)
C9 0.0461(13) 0.101(2) 0.0717(18) 0.0117(18) -0.0005(12) -0.0139(15)
C10 0.0678(17) 0.083(2) 0.0598(16) -0.0104(15) 0.0106(13) -0.0296(16)
C11 0.0585(14) 0.0525(14) 0.0697(16) -0.0071(13) 0.0191(12) -0.0157(12)

loop_
_atom_type_symbol
_atom_type_description
_atom_type_scat_dispersion_real
_atom_type_scat_dispersion_imag
_atom_type_scat_source
C C 0.0033 0.0016 'International Tables Vol C Tables 4.2.6.8 and 6.1.1.4'
H H 0.0000 0.0000 'International Tables Vol C Tables 4.2.6.8 and 6.1.1.4'
N N 0.0061 0.0033 'International Tables Vol C Tables 4.2.6.8 and 6.1.1.4'
O O 0.0106 0.0060 'International Tables Vol C Tables 4.2.6.8 and 6.1.1.4'
S S 0.1246 0.1234 'International Tables Vol C Tables 4.2.6.8 and 6.1.1.4'

loop_
_geom_angle_atom_site_label_1
_geom_angle_atom_site_label_2
_geom_angle_atom_site_label_3
_geom_angle
_geom_angle_site_symmetry_1
_geom_angle_site_symmetry_3
_geom_angle_publ_flag
C4 S2 C5 103.44(11) . . ?
C1 O1 HO1 109.5 . . ?
C4 N1 C2 122.91(18) . . ?
C4 N1 HN1 118.5 . . ?
C2 N1 HN1 118.5 . . ?
O2 C1 O1 124.4(2) . . ?
O2 C1 C2 121.14(18) . . ?
O1 C1 C2 114.26(18) . . ?
N1 C2 C1 110.92(16) . . ?
N1 C2 C3 110.56(18) . . ?
C1 C2 C3 108.99(17) . . ?
N1 C2 H2 108.8 . . ?
C1 C2 H2 108.8 . . ?
C3 C2 H2 108.8 . . ?
C2 C3 H3A 109.5 . . ?
C2 C3 H3B 109.5 . . ?
H3A C3 H3B 109.5 . . ?
C2 C3 H3C 109.5 . . ?
H3A C3 H3C 109.5 . . ?
H3B C3 H3C 109.5 . . ?
N1 C4 S1 123.79(15) . . ?
N1 C4 S2 111.49(15) . . ?
S1 C4 S2 124.71(12) . . ?
C6 C5 S2 106.53(17) . . ?
C6 C5 H5A 110.4 . . ?
S2 C5 H5A 110.4 . . ?
C6 C5 H5B 110.4 . . ?
S2 C5 H5B 110.4 . . ?
H5A C5 H5B 108.6 . . ?
C7 C6 C11 119.2(2) . . ?
C7 C6 C5 119.8(2) . . ?
C11 C6 C5 121.0(2) . . ?
C6 C7 C8 120.5(3) . . ?
C6 C7 H7 119.7 . . ?
C8 C7 H7 119.7 . . ?
C9 C8 C7 119.7(3) . . ?
C9 C8 H8 120.1 . . ?
C7 C8 H8 120.1 . . ?
C10 C9 C8 120.2(3) . . ?
C10 C9 H9 119.9 . . ?
C8 C9 H9 119.9 . . ?
C9 C10 C11 120.2(3) . . ?
C9 C10 H10 119.9 . . ?
C11 C10 H10 119.9 . . ?
C6 C11 C10 120.2(3) . . ?
C6 C11 H11 119.9 . . ?
C10 C11 H11 119.9 . . ?

loop_
_geom_bond_atom_site_label_1
_geom_bond_atom_site_label_2
_geom_bond_distance
_geom_bond_site_symmetry_2
_geom_bond_publ_flag
S1 C4 1.655(2) . ?
S2 C4 1.756(2) . ?
S2 C5 1.810(2) . ?
O1 C1 1.283(2) . ?
O1 HO1 0.8200 . ?
O2 C1 1.240(2) . ?
N1 C4 1.336(3) . ?
N1 C2 1.454(2) . ?
N1 HN1 0.8600 . ?
C1 C2 1.510(3) . ?
C2 C3 1.520(3) . ?
C2 H2 0.9800 . ?
C3 H3A 0.9600 . ?
C3 H3B 0.9600 . ?
C3 H3C 0.9600 . ?
C5 C6 1.506(3) . ?
C5 H5A 0.9700 . ?
C5 H5B 0.9700 . ?
C6 C7 1.369(4) . ?
C6 C11 1.377(3) . ?
C7 C8 1.382(4) . ?
C7 H7 0.9300 . ?
C8 C9 1.370(4) . ?
C8 H8 0.9300 . ?
C9 C10 1.359(4) . ?
C9 H9 0.9300 . ?
C10 C11 1.380(3) . ?
C10 H10 0.9300 . ?
C11 H11 0.9300 . ?

loop_
_geom_torsion_atom_site_label_1
_geom_torsion_atom_site_label_2
_geom_torsion_atom_site_label_3
_geom_torsion_atom_site_label_4
_geom_torsion
_geom_torsion_site_symmetry_1
_geom_torsion_site_symmetry_2
_geom_torsion_site_symmetry_3
_geom_torsion_site_symmetry_4
_geom_torsion_publ_flag
C4 N1 C2 C1 -66.9(2) . . . . ?
C4 N1 C2 C3 172.06(19) . . . . ?
O2 C1 C2 N1 -31.8(3) . . . . ?
O1 C1 C2 N1 152.84(19) . . . . ?
O2 C1 C2 C3 90.2(2) . . . . ?
O1 C1 C2 C3 -85.2(2) . . . . ?
C2 N1 C4 S1 1.1(3) . . . . ?
C2 N1 C4 S2 -179.84(15) . . . . ?
C5 S2 C4 N1 179.19(16) . . . . ?
C5 S2 C4 S1 -1.80(18) . . . . ?
C4 S2 C5 C6 -178.54(17) . . . . ?
S2 C5 C6 C7 77.7(3) . . . . ?
S2 C5 C6 C11 -101.5(2) . . . . ?
C11 C6 C7 C8 0.1(4) . . . . ?
C5 C6 C7 C8 -179.1(3) . . . . ?
C6 C7 C8 C9 -0.1(5) . . . . ?
C7 C8 C9 C10 -0.2(5) . . . . ?
C8 C9 C10 C11 0.3(4) . . . . ?
C7 C6 C11 C10 0.0(4) . . . . ?
C5 C6 C11 C10 179.3(2) . . . . ?
C9 C10 C11 C6 -0.3(4) . . . . ?

loop_
_cod_related_entry_id
_cod_related_entry_database
_cod_related_entry_code
1 ChemSpider 4207649
